data_7118903
loop_
_publ_author_name
'Ivanov, Daniil M.'
'Novikov, Alexander S.'
'Ananyev, Ivan V.'
'Kirina, Yulia V.'
'Kukushkin, Vadim Yu'

_publ_section_title
;
 Halogen bonding between metal centers and halocarbons.
;
_journal_issue 32
_journal_name_full 'Chemical communications (Cambridge, England)'
_journal_page_first 5565
_journal_page_last 5568
_journal_paper_doi 10.1039/c6cc01107a
_journal_volume 52
_journal_year 2016
_chemical_formula_moiety 'C6 H12 Cl2 N4 Pt, 2(C H I3)'
_chemical_formula_sum 'C8 H14 Cl2 I6 N4 Pt'
_chemical_formula_weight 1193.62
_space_group_crystal_system triclinic
_space_group_IT_number 2
_space_group_name_Hall '-P 1'
_space_group_name_H-M_alt 'P -1'
_symmetry_space_group_name_Hall '-P 1'
_symmetry_space_group_name_H-M 'P -1'
_atom_sites_solution_hydrogens geom
_audit_creation_method SHELXL-2014/7
_audit_update_record
;
2016-01-11 deposited with the CCDC.
2016-03-16 downloaded from the CCDC.
;
_cell_angle_alpha 81.5317(9)
_cell_angle_beta 75.7689(9)
_cell_angle_gamma 65.7138(8)
_cell_formula_units_Z 2
_cell_length_a 9.2555(4)
_cell_length_b 9.6136(4)
_cell_length_c 15.3533(7)
_cell_measurement_reflns_used 583
_cell_measurement_temperature 120(2)
_cell_measurement_theta_max 25
_cell_measurement_theta_min 3
_cell_volume 1205.36(9)
_computing_cell_refinement 'Bruker SAINT'
_computing_data_collection 'Bruker APEX II'
_computing_data_reduction 'Bruker SAINT'
_computing_molecular_graphics 'SHELXL-2014/7 (Sheldrick, 2014)'
_computing_publication_material 'SHELXL-2014/7 (Sheldrick, 2014)'
_computing_structure_refinement 'SHELXL-2014/7 (Sheldrick, 2014)'
_computing_structure_solution 'SHELXS-97 (Sheldrick, 1997)'
_diffrn_ambient_temperature 120(2)
_diffrn_measured_fraction_theta_full 0.999
_diffrn_measured_fraction_theta_max 0.999
_diffrn_measurement_device_type 'Bruker APEX II CCD area detector''
_diffrn_measurement_method 'omega scans'
_diffrn_radiation_type MoK\a
_diffrn_radiation_wavelength 0.71073
_diffrn_reflns_av_R_equivalents 0.0351
_diffrn_reflns_av_unetI/netI 0.0366
_diffrn_reflns_Laue_measured_fraction_full 0.999
_diffrn_reflns_Laue_measured_fraction_max 0.999
_diffrn_reflns_limit_h_max 12
_diffrn_reflns_limit_h_min -12
_diffrn_reflns_limit_k_max 13
_diffrn_reflns_limit_k_min -13
_diffrn_reflns_limit_l_max 20
_diffrn_reflns_limit_l_min -20
_diffrn_reflns_number 19998
_diffrn_reflns_point_group_measured_fraction_full 0.999
_diffrn_reflns_point_group_measured_fraction_max 0.999
_diffrn_reflns_theta_full 25.242
_diffrn_reflns_theta_max 29.000
_diffrn_reflns_theta_min 2.327
_exptl_absorpt_coefficient_mu 13.725
_exptl_absorpt_correction_T_max 0.288
_exptl_absorpt_correction_T_min 0.189
_exptl_absorpt_correction_type multi-scan
_exptl_absorpt_process_details SADABS
_exptl_crystal_colour colorless
_exptl_crystal_density_diffrn 3.289
_exptl_crystal_description prism
_exptl_crystal_F_000 1040
_exptl_crystal_size_max 0.173
_exptl_crystal_size_mid 0.163
_exptl_crystal_size_min 0.127
_refine_diff_density_max 1.672
_refine_diff_density_min -0.790
_refine_diff_density_rms 0.217
_refine_ls_extinction_method none
_refine_ls_goodness_of_fit_ref 1.026
_refine_ls_hydrogen_treatment constr
_refine_ls_matrix_type full
_refine_ls_number_parameters 206
_refine_ls_number_reflns 6397
_refine_ls_number_restraints 16
_refine_ls_restrained_S_all 1.025
_refine_ls_R_factor_all 0.0423
_refine_ls_R_factor_gt 0.0322
_refine_ls_shift/su_max 0.001
_refine_ls_shift/su_mean 0.000
_refine_ls_structure_factor_coef Fsqd
_refine_ls_weighting_details 'w=1/[\s^2^(Fo^2^)+(0.0353P)^2^+1.8847P] where P=(Fo^2^+2Fc^2^)/3'
_refine_ls_weighting_scheme calc
_refine_ls_wR_factor_gt 0.0703
_refine_ls_wR_factor_ref 0.0738
_reflns_Friedel_coverage 0.000
_reflns_number_gt 5361
_reflns_number_total 6397
_reflns_threshold_expression I>2\s(I)
_cod_data_source_file c6cc01107a2.cif
_cod_data_source_block a
_cod_depositor_comments 'Adding full bibliography for 7118900--7118914.cif.'
_cod_database_code 7118903
_shelx_shelxl_version_number 2014/7
_shelx_space_group_comment
;
The symmetry employed for this shelxl refinement is uniquely defined
by the following loop, which should always be used as a source of
symmetry information in preference to the above space-group names.
They are only intended as comments.
;
_shelx_estimated_absorpt_t_min 0.200
_shelx_estimated_absorpt_t_max 0.275

loop_
_space_group_symop_operation_xyz
'x, y, z'
'-x, -y, -z'

loop_
_atom_site_label
_atom_site_type_symbol
_atom_site_fract_x
_atom_site_fract_y
_atom_site_fract_z
_atom_site_U_iso_or_equiv
_atom_site_adp_type
_atom_site_occupancy
_atom_site_site_symmetry_order
_atom_site_calc_flag
_atom_site_refinement_flags_posn
_atom_site_refinement_flags_adp
_atom_site_refinement_flags_occupancy
_atom_site_disorder_assembly
_atom_site_disorder_group
Pt1 Pt 0.5000 0.5000 0.0000 0.02014(8) Uani 1 2 d S . P . .
Cl1 Cl 0.23970(17) 0.58364(16) 0.08531(10) 0.0209(3) Uani 1 1 d . . . . .
N1 N 0.5413(6) 0.6517(6) 0.0514(4) 0.0247(11) Uani 1 1 d . . . . .
C1 C 0.5737(8) 0.7373(7) 0.0786(4) 0.0233(12) Uani 1 1 d . . . . .
N2 N 0.6140(6) 0.8343(6) 0.1084(4) 0.0308(13) Uani 1 1 d D . . . .
C2 C 0.775(2) 0.787(4) 0.128(2) 0.029(4) Uani 0.54(5) 1 d D U P A 1
H2A H 0.8361 0.6775 0.1193 0.043 Uiso 0.54(5) 1 calc R U P A 1
H2B H 0.7642 0.8070 0.1909 0.043 Uiso 0.54(5) 1 calc R U P A 1
H2C H 0.8332 0.8448 0.0880 0.043 Uiso 0.54(5) 1 calc R U P A 1
C3 C 0.507(3) 0.9967(13) 0.112(2) 0.023(3) Uani 0.54(5) 1 d D U P A 1
H3A H 0.4320 1.0209 0.0715 0.035 Uiso 0.54(5) 1 calc R U P A 1
H3B H 0.5728 1.0584 0.0924 0.035 Uiso 0.54(5) 1 calc R U P A 1
H3C H 0.4464 1.0196 0.1734 0.035 Uiso 0.54(5) 1 calc R U P A 1
C2' C 0.762(3) 0.771(5) 0.146(2) 0.029(4) Uani 0.46(5) 1 d D . P A 2
H2'A H 0.8515 0.7030 0.1029 0.043 Uiso 0.46(5) 1 calc R U P A 2
H2'B H 0.7437 0.7138 0.2026 0.043 Uiso 0.46(5) 1 calc R U P A 2
H2'C H 0.7890 0.8549 0.1562 0.043 Uiso 0.46(5) 1 calc R U P A 2
C3' C 0.494(3) 0.984(2) 0.139(2) 0.023(3) Uani 0.46(5) 1 d D . P A 2
H3'A H 0.4024 1.0162 0.1089 0.035 Uiso 0.46(5) 1 calc R U P A 2
H3'B H 0.5437 1.0592 0.1241 0.035 Uiso 0.46(5) 1 calc R U P A 2
H3'C H 0.4552 0.9769 0.2042 0.035 Uiso 0.46(5) 1 calc R U P A 2
Pt1A Pt 0.5000 0.0000 0.5000 0.02076(8) Uani 1 2 d S . P . .
Cl1A Cl 0.59793(18) -0.12195(18) 0.36525(10) 0.0228(3) Uani 1 1 d . . . . .
N1A N 0.6720(7) 0.0782(6) 0.4686(4) 0.0237(11) Uani 1 1 d . . . . .
C1A C 0.7671(8) 0.1310(7) 0.4446(4) 0.0231(12) Uani 1 1 d . . . . .
N2A N 0.8755(7) 0.1896(6) 0.4214(4) 0.0271(12) Uani 1 1 d . . . . .
C2A C 0.8265(9) 0.3562(8) 0.4143(5) 0.0321(15) Uani 1 1 d . . . . .
H2AA H 0.7129 0.4053 0.4447 0.048 Uiso 1 1 calc R U . . .
H2AB H 0.8391 0.3915 0.3508 0.048 Uiso 1 1 calc R U . . .
H2AC H 0.8947 0.3830 0.4429 0.048 Uiso 1 1 calc R U . . .
C3A C 1.0407(8) 0.0952(9) 0.3769(5) 0.0357(16) Uani 1 1 d . . . . .
H3AA H 1.0554 -0.0125 0.3839 0.054 Uiso 1 1 calc R U . . .
H3AB H 1.1189 0.1087 0.4044 0.054 Uiso 1 1 calc R U . . .
H3AC H 1.0582 0.1265 0.3128 0.054 Uiso 1 1 calc R U . . .
C1S C 0.9388(8) 0.1968(7) 0.1067(4) 0.0265(13) Uani 1 1 d . . . . .
H1SA H 0.9082 0.2225 0.0465 0.032 Uiso 1 1 calc R U . . .
I1S I 0.71722(5) 0.24240(5) 0.20570(3) 0.02888(10) Uani 1 1 d . . . . .
I2S I 1.06232(5) 0.33781(5) 0.11635(3) 0.02787(10) Uani 1 1 d . . . . .
I3S I 1.09177(5) -0.04150(5) 0.11008(3) 0.02720(10) Uani 1 1 d . . . . .
C2S C 0.2592(8) 0.5587(8) 0.3119(5) 0.0281(14) Uani 1 1 d . . . . .
H2SA H 0.2861 0.5429 0.2459 0.034 Uiso 1 1 calc R U . . .
I4S I 0.39182(5) 0.68461(5) 0.33190(3) 0.02610(10) Uani 1 1 d . . . . .
I5S I 0.33508(5) 0.33628(5) 0.37849(4) 0.03414(11) Uani 1 1 d . . . . .
I6S I 0.00116(5) 0.68320(5) 0.34733(3) 0.02728(10) Uani 1 1 d . . . . .

loop_
_atom_site_aniso_label
_atom_site_aniso_U_11
_atom_site_aniso_U_22
_atom_site_aniso_U_33
_atom_site_aniso_U_23
_atom_site_aniso_U_13
_atom_site_aniso_U_12
Pt1 0.02468(17) 0.01779(16) 0.02183(17) -0.00030(12) -0.00834(13) -0.01037(13)
Cl1 0.0195(7) 0.0211(7) 0.0233(7) -0.0046(5) -0.0043(5) -0.0081(6)
N1 0.024(3) 0.023(3) 0.029(3) -0.005(2) -0.008(2) -0.010(2)
C1 0.026(3) 0.024(3) 0.022(3) -0.001(2) -0.009(2) -0.011(3)
N2 0.027(3) 0.025(3) 0.044(4) -0.010(3) -0.008(3) -0.010(2)
C2 0.017(4) 0.039(7) 0.034(9) -0.009(6) -0.004(5) -0.013(4)
C3 0.032(5) 0.015(3) 0.024(9) -0.001(4) -0.012(6) -0.008(3)
C2' 0.017(4) 0.039(7) 0.034(9) -0.009(6) -0.004(5) -0.013(4)
C3' 0.032(5) 0.015(3) 0.024(9) -0.001(4) -0.012(6) -0.008(3)
Pt1A 0.01839(16) 0.02245(17) 0.02474(17) 0.00312(13) -0.00650(13) -0.01152(13)
Cl1A 0.0205(7) 0.0321(8) 0.0223(7) -0.0072(6) 0.0003(5) -0.0173(6)
N1A 0.025(3) 0.024(3) 0.026(3) 0.001(2) -0.006(2) -0.013(2)
C1A 0.020(3) 0.025(3) 0.022(3) -0.002(2) -0.004(2) -0.006(3)
N2A 0.029(3) 0.029(3) 0.028(3) 0.002(2) -0.002(2) -0.018(2)
C2A 0.041(4) 0.028(4) 0.035(4) -0.002(3) -0.005(3) -0.022(3)
C3A 0.020(3) 0.040(4) 0.047(4) 0.000(3) -0.003(3) -0.013(3)
C1S 0.032(4) 0.026(3) 0.024(3) -0.002(3) -0.007(3) -0.013(3)
I1S 0.0247(2) 0.0321(2) 0.0308(2) -0.00389(18) -0.00534(17) -0.01158(18)
I2S 0.0310(2) 0.0227(2) 0.0314(2) -0.00198(17) -0.00392(17) -0.01316(18)
I3S 0.0292(2) 0.0214(2) 0.0324(2) -0.00220(16) -0.00753(17) -0.01043(17)
C2S 0.027(3) 0.029(3) 0.029(3) 0.002(3) -0.008(3) -0.011(3)
I4S 0.0230(2) 0.0255(2) 0.0301(2) -0.00026(16) -0.00330(16) -0.01130(17)
I5S 0.0255(2) 0.0227(2) 0.0510(3) 0.00420(19) -0.0060(2) -0.00923(18)
I6S 0.0233(2) 0.0258(2) 0.0341(2) 0.00293(17) -0.00862(17) -0.01090(17)

loop_
_atom_type_symbol
_atom_type_description
_atom_type_scat_dispersion_real
_atom_type_scat_dispersion_imag
_atom_type_scat_source
C C 0.0033 0.0016 'International Tables Vol C Tables 4.2.6.8 and 6.1.1.4'
H H 0.0000 0.0000 'International Tables Vol C Tables 4.2.6.8 and 6.1.1.4'
N N 0.0061 0.0033 'International Tables Vol C Tables 4.2.6.8 and 6.1.1.4'
I I -0.4742 1.8119 'International Tables Vol C Tables 4.2.6.8 and 6.1.1.4'
Pt Pt -1.7033 8.3905 'International Tables Vol C Tables 4.2.6.8 and 6.1.1.4'
Cl Cl 0.1484 0.1585 'International Tables Vol C Tables 4.2.6.8 and 6.1.1.4'

loop_
_geom_angle_atom_site_label_1
_geom_angle_atom_site_label_2
_geom_angle_atom_site_label_3
_geom_angle
_geom_angle_site_symmetry_1
_geom_angle_site_symmetry_3
N1 Pt1 N1 180.00(16) . 2_665
N1 Pt1 Cl1 89.96(16) . 2_665
N1 Pt1 Cl1 90.04(16) 2_665 2_665
N1 Pt1 Cl1 90.04(16) . .
N1 Pt1 Cl1 89.96(16) 2_665 .
Cl1 Pt1 Cl1 180.0 2_665 .
C1 N1 Pt1 176.3(6) . .
N1 C1 N2 178.7(8) . .
C1 N2 C3 120.7(12) . .
C1 N2 C2 120.7(16) . .
C3 N2 C2 118.1(19) . .
C1 N2 C3' 121.9(15) . .
C1 N2 C2' 117.3(18) . .
C3' N2 C2' 116(2) . .
N2 C2 H2A 109.5 . .
N2 C2 H2B 109.5 . .
H2A C2 H2B 109.5 . .
N2 C2 H2C 109.5 . .
H2A C2 H2C 109.5 . .
H2B C2 H2C 109.5 . .
N2 C3 H3A 109.5 . .
N2 C3 H3B 109.5 . .
H3A C3 H3B 109.5 . .
N2 C3 H3C 109.5 . .
H3A C3 H3C 109.5 . .
H3B C3 H3C 109.5 . .
N2 C2' H2'A 109.5 . .
N2 C2' H2'B 109.5 . .
H2'A C2' H2'B 109.5 . .
N2 C2' H2'C 109.5 . .
H2'A C2' H2'C 109.5 . .
H2'B C2' H2'C 109.5 . .
N2 C3' H3'A 109.5 . .
N2 C3' H3'B 109.5 . .
H3'A C3' H3'B 109.5 . .
N2 C3' H3'C 109.5 . .
H3'A C3' H3'C 109.5 . .
H3'B C3' H3'C 109.5 . .
N1A Pt1A N1A 180.0 . 2_656
N1A Pt1A Cl1A 89.88(16) . .
N1A Pt1A Cl1A 90.12(16) 2_656 .
N1A Pt1A Cl1A 90.12(16) . 2_656
N1A Pt1A Cl1A 89.88(16) 2_656 2_656
Cl1A Pt1A Cl1A 180.0 . 2_656
C1A N1A Pt1A 174.4(5) . .
N1A C1A N2A 177.2(7) . .
C1A N2A C3A 119.4(6) . .
C1A N2A C2A 120.3(6) . .
C3A N2A C2A 117.9(6) . .
N2A C2A H2AA 109.5 . .
N2A C2A H2AB 109.5 . .
H2AA C2A H2AB 109.5 . .
N2A C2A H2AC 109.5 . .
H2AA C2A H2AC 109.5 . .
H2AB C2A H2AC 109.5 . .
N2A C3A H3AA 109.5 . .
N2A C3A H3AB 109.5 . .
H3AA C3A H3AB 109.5 . .
N2A C3A H3AC 109.5 . .
H3AA C3A H3AC 109.5 . .
H3AB C3A H3AC 109.5 . .
I2S C1S I3S 112.3(3) . .
I2S C1S I1S 112.9(3) . .
I3S C1S I1S 110.9(3) . .
I2S C1S H1SA 106.7 . .
I3S C1S H1SA 106.7 . .
I1S C1S H1SA 106.7 . .
I4S C2S I5S 111.7(3) . .
I4S C2S I6S 112.5(3) . .
I5S C2S I6S 112.1(3) . .
I4S C2S H2SA 106.7 . .
I5S C2S H2SA 106.7 . .
I6S C2S H2SA 106.7 . .

loop_
_geom_bond_atom_site_label_1
_geom_bond_atom_site_label_2
_geom_bond_distance
_geom_bond_site_symmetry_2
Pt1 N1 1.961(5) .
Pt1 N1 1.961(5) 2_665
Pt1 Cl1 2.3090(14) 2_665
Pt1 Cl1 2.3090(14) .
N1 C1 1.142(8) .
C1 N2 1.310(8) .
N2 C3 1.464(9) .
N2 C2 1.467(9) .
N2 C3' 1.468(9) .
N2 C2' 1.473(9) .
C2 H2A 0.9800 .
C2 H2B 0.9800 .
C2 H2C 0.9800 .
C3 H3A 0.9800 .
C3 H3B 0.9800 .
C3 H3C 0.9800 .
C2' H2'A 0.9800 .
C2' H2'B 0.9800 .
C2' H2'C 0.9800 .
C3' H3'A 0.9800 .
C3' H3'B 0.9800 .
C3' H3'C 0.9800 .
Pt1A N1A 1.957(5) .
Pt1A N1A 1.957(5) 2_656
Pt1A Cl1A 2.3226(14) .
Pt1A Cl1A 2.3226(14) 2_656
N1A C1A 1.150(8) .
C1A N2A 1.297(8) .
N2A C3A 1.468(9) .
N2A C2A 1.469(8) .
C2A H2AA 0.9800 .
C2A H2AB 0.9800 .
C2A H2AC 0.9800 .
C3A H3AA 0.9800 .
C3A H3AB 0.9800 .
C3A H3AC 0.9800 .
C1S I2S 2.141(6) .
C1S I3S 2.142(7) .
C1S I1S 2.153(7) .
C1S H1SA 1.0000 .
C2S I4S 2.141(7) .
C2S I5S 2.141(7) .
C2S I6S 2.153(7) .
C2S H2SA 1.0000 .
